data_4348639
loop_
_publ_author_name
'Portius, Peter'
'Peerless, Benjamin'
'Davis, Martin'
'Campbell, Rory'

_publ_section_title
;
 Homoleptic Poly(nitrato) Complexes of Group 14 Stable at Ambient
 Conditions.
;
_journal_issue 17
_journal_name_full 'Inorganic chemistry'
_journal_page_first 8976
_journal_page_last 8984
_journal_paper_doi 10.1021/acs.inorgchem.6b01455
_journal_volume 55
_journal_year 2016
_chemical_formula_moiety '2(C36 H30 N P2), N6 O18 Sn, 2(C2 H3 N)'
_chemical_formula_sum 'C76 H66 N10 O18 P4 Sn'
_chemical_formula_weight 1649.96
_chemical_name_common (PPN)2Sn(NO3)6.2MeCN
_space_group_IT_number 2
_space_group_name_Hall '-P 1'
_space_group_name_H-M_alt 'P -1'
_symmetry_cell_setting triclinic
_symmetry_space_group_name_Hall '-P 1'
_symmetry_space_group_name_H-M 'P -1'
_atom_sites_solution_hydrogens geom
_atom_sites_solution_primary direct
_atom_sites_solution_secondary difmap
_audit_creation_method SHELXL-97
_cell_angle_alpha 108.124(5)
_cell_angle_beta 109.863(5)
_cell_angle_gamma 111.947(5)
_cell_formula_units_Z 1
_cell_length_a 12.385(5)
_cell_length_b 12.436(5)
_cell_length_c 16.224(5)
_cell_measurement_reflns_used 9913
_cell_measurement_temperature 100(2)
_cell_measurement_theta_max 26.52
_cell_measurement_theta_min 2.68
_cell_volume 1885.1(12)
_computing_cell_refinement 'Bruker SAINT'
_computing_data_collection 'Bruker APEX2'
_computing_data_reduction 'Bruker SAINT'
_computing_molecular_graphics 'Bruker SHELXTL'
_computing_publication_material 'Bruker SHELXTL'
_computing_structure_refinement 'SHELXL-97 (Sheldrick, 1997)'
_computing_structure_solution 'SHELXS-97 (Sheldrick, 2008)'
_diffrn_ambient_temperature 100(2)
_diffrn_detector_area_resol_mean 100
_diffrn_measured_fraction_theta_full 0.999
_diffrn_measured_fraction_theta_max 0.999
_diffrn_measurement_device_type 'Bruker APEX-II CCD'
_diffrn_measurement_method '\f and \w scans'
_diffrn_radiation_monochromator graphite
_diffrn_radiation_source 'fine-focus sealed tube'
_diffrn_radiation_type MoK\a
_diffrn_radiation_wavelength 0.71073
_diffrn_reflns_av_R_equivalents 0.0702
_diffrn_reflns_av_sigmaI/netI 0.0517
_diffrn_reflns_limit_h_max 14
_diffrn_reflns_limit_h_min -14
_diffrn_reflns_limit_k_max 14
_diffrn_reflns_limit_k_min -14
_diffrn_reflns_limit_l_max 19
_diffrn_reflns_limit_l_min -19
_diffrn_reflns_number 32152
_diffrn_reflns_theta_full 25.00
_diffrn_reflns_theta_max 25.00
_diffrn_reflns_theta_min 1.54
_diffrn_standards_decay_% 0
_diffrn_standards_number 0
_exptl_absorpt_coefficient_mu 0.501
_exptl_absorpt_correction_T_max 0.9064
_exptl_absorpt_correction_T_min 0.8892
_exptl_absorpt_correction_type multi-scan
_exptl_absorpt_process_details sadabs
_exptl_crystal_colour colourless
_exptl_crystal_density_diffrn 1.453
_exptl_crystal_density_method 'not measured'
_exptl_crystal_description Block
_exptl_crystal_F_000 846
_exptl_crystal_size_max 0.24
_exptl_crystal_size_mid 0.22
_exptl_crystal_size_min 0.20
_refine_diff_density_max 0.387
_refine_diff_density_min -0.364
_refine_diff_density_rms 0.064
_refine_ls_extinction_method none
_refine_ls_goodness_of_fit_ref 1.044
_refine_ls_hydrogen_treatment constr
_refine_ls_matrix_type full
_refine_ls_number_parameters 494
_refine_ls_number_reflns 6630
_refine_ls_number_restraints 0
_refine_ls_restrained_S_all 1.044
_refine_ls_R_factor_all 0.0380
_refine_ls_R_factor_gt 0.0318
_refine_ls_shift/su_max 0.001
_refine_ls_shift/su_mean 0.000
_refine_ls_structure_factor_coef Fsqd
_refine_ls_weighting_details 'calc w=1/[\s^2^(Fo^2^)+(0.0268P)^2^+0.9276P] where P=(Fo^2^+2Fc^2^)/3'
_refine_ls_weighting_scheme calc
_refine_ls_wR_factor_gt 0.0761
_refine_ls_wR_factor_ref 0.0800
_reflns_number_gt 5823
_reflns_number_total 6630
_reflns_threshold_expression >2sigma(I)
_cod_data_source_file ic6b01455_si_002.cif
_cod_data_source_block ch1ppx156_0m
_cod_depositor_comments
;
The following automatic conversions were performed:

data item '_symmetry_cell_setting' value 'Triclinic' was changed to
'triclinic' in accordance with the
/home/saulius/struct/COD-crude-data/automatic-downloads/DataCite-retrospective/ACS/depositions/lib/dictionaries/cif_core.dic
dictionary named 'cif_core.dic' version 2.4.2 last updated on
2011-04-26.

Automatic conversion script
Id: cif_fix_values 6909 2019-04-08 15:41:33Z antanas 
;
_cod_original_sg_symbol_H-M P-1
_cod_database_code 4348639

loop_
_symmetry_equiv_pos_as_xyz
'x, y, z'
'-x, -y, -z'

loop_
_atom_site_label
_atom_site_type_symbol
_atom_site_fract_x
_atom_site_fract_y
_atom_site_fract_z
_atom_site_U_iso_or_equiv
_atom_site_adp_type
_atom_site_occupancy
_atom_site_symmetry_multiplicity
_atom_site_calc_flag
_atom_site_refinement_flags
Sn1 Sn 0.0000 0.0000 0.5000 0.01858(8) Uani 1 2 d S
P1 P 0.50113(6) 0.80873(5) 0.71252(4) 0.01626(13) Uani 1 1 d .
P2 P 0.70318(6) 1.08466(5) 0.88854(4) 0.01455(13) Uani 1 1 d .
O1 O 0.14562(16) -0.04849(16) 0.52185(11) 0.0271(4) Uani 1 1 d .
O2 O 0.33021(17) -0.02921(18) 0.61734(13) 0.0316(4) Uani 1 1 d .
O3 O 0.22091(18) 0.02542(18) 0.68445(12) 0.0319(4) Uani 1 1 d .
O4 O 0.10093(15) 0.17764(15) 0.63597(11) 0.0224(4) Uani 1 1 d .
O5 O 0.29537(17) 0.24889(17) 0.64074(13) 0.0357(4) Uani 1 1 d .
O6 O 0.28131(18) 0.36436(16) 0.76274(13) 0.0353(4) Uani 1 1 d .
O7 O -0.07635(17) -0.07033(15) 0.58035(11) 0.0253(4) Uani 1 1 d .
O8 O -0.1364(2) -0.2101(2) 0.63143(16) 0.0503(5) Uani 1 1 d .
O9 O -0.0826(2) -0.25771(18) 0.51755(14) 0.0419(5) Uani 1 1 d .
N1 N 0.23269(19) 0.26795(18) 0.68137(14) 0.0228(4) Uani 1 1 d .
N2 N 0.2371(2) -0.01493(19) 0.61321(14) 0.0233(4) Uani 1 1 d .
N3 N -0.1003(2) -0.1867(2) 0.57536(15) 0.0303(5) Uani 1 1 d .
N4 N 0.57629(18) 0.96514(17) 0.78203(13) 0.0181(4) Uani 1 1 d .
N5 N 0.0926(3) 0.5152(3) 0.20869(19) 0.0697(9) Uani 1 1 d .
C1 C 0.4882(2) 0.7744(2) 0.59223(16) 0.0215(5) Uani 1 1 d .
C2 C 0.5277(2) 0.8778(2) 0.57162(17) 0.0255(5) Uani 1 1 d .
H2 H 0.5569 0.9650 0.6195 0.031 Uiso 1 1 calc R
C3 C 0.5248(3) 0.8546(3) 0.48132(19) 0.0363(7) Uani 1 1 d .
H3 H 0.5526 0.9260 0.4676 0.044 Uiso 1 1 calc R
C4 C 0.4816(3) 0.7281(3) 0.41173(19) 0.0417(7) Uani 1 1 d .
H4 H 0.4793 0.7120 0.3497 0.050 Uiso 1 1 calc R
C5 C 0.4422(3) 0.6256(3) 0.4315(2) 0.0499(8) Uani 1 1 d .
H5 H 0.4124 0.5385 0.3831 0.060 Uiso 1 1 calc R
C6 C 0.4453(3) 0.6476(3) 0.52167(19) 0.0392(7) Uani 1 1 d .
H6 H 0.4180 0.5758 0.5350 0.047 Uiso 1 1 calc R
C7 C 0.5866(2) 0.7330(2) 0.75977(15) 0.0183(5) Uani 1 1 d .
C8 C 0.6947(2) 0.7421(2) 0.74696(18) 0.0258(5) Uani 1 1 d .
H8 H 0.7184 0.7825 0.7097 0.031 Uiso 1 1 calc R
C9 C 0.7674(3) 0.6924(2) 0.78826(19) 0.0321(6) Uani 1 1 d .
H9 H 0.8408 0.6981 0.7790 0.038 Uiso 1 1 calc R
C10 C 0.7338(3) 0.6347(2) 0.84278(19) 0.0351(7) Uani 1 1 d .
H10 H 0.7838 0.6001 0.8708 0.042 Uiso 1 1 calc R
C11 C 0.6286(3) 0.6267(3) 0.8568(2) 0.0380(7) Uani 1 1 d .
H11 H 0.6067 0.5876 0.8952 0.046 Uiso 1 1 calc R
C12 C 0.5540(3) 0.6753(2) 0.81545(18) 0.0282(6) Uani 1 1 d .
H12 H 0.4809 0.6691 0.8251 0.034 Uiso 1 1 calc R
C13 C 0.3338(2) 0.7276(2) 0.69339(16) 0.0199(5) Uani 1 1 d .
C14 C 0.2463(3) 0.5882(2) 0.6372(2) 0.0393(7) Uani 1 1 d .
H14 H 0.2768 0.5336 0.6114 0.047 Uiso 1 1 calc R
C15 C 0.1162(3) 0.5301(3) 0.6194(2) 0.0495(8) Uani 1 1 d .
H15 H 0.0572 0.4352 0.5812 0.059 Uiso 1 1 calc R
C16 C 0.0699(3) 0.6077(3) 0.6562(2) 0.0367(6) Uani 1 1 d .
H16 H -0.0208 0.5666 0.6425 0.044 Uiso 1 1 calc R
C17 C 0.1562(2) 0.7455(2) 0.71307(18) 0.0277(6) Uani 1 1 d .
H17 H 0.1254 0.7994 0.7396 0.033 Uiso 1 1 calc R
C18 C 0.2874(2) 0.8051(2) 0.73141(16) 0.0217(5) Uani 1 1 d .
H18 H 0.3463 0.8999 0.7704 0.026 Uiso 1 1 calc R
C19 C 0.8478(2) 1.1699(2) 0.87922(15) 0.0158(5) Uani 1 1 d .
C20 C 0.9508(2) 1.3036(2) 0.95114(16) 0.0194(5) Uani 1 1 d .
H20 H 0.9457 1.3512 1.0067 0.023 Uiso 1 1 calc R
C21 C 1.0597(2) 1.3662(2) 0.94119(17) 0.0225(5) Uani 1 1 d .
H21 H 1.1294 1.4573 0.9898 0.027 Uiso 1 1 calc R
C22 C 1.0684(2) 1.2972(2) 0.86091(17) 0.0235(5) Uani 1 1 d .
H22 H 1.1442 1.3410 0.8548 0.028 Uiso 1 1 calc R
C23 C 0.9669(2) 1.1647(2) 0.78953(17) 0.0226(5) Uani 1 1 d .
H23 H 0.9729 1.1174 0.7344 0.027 Uiso 1 1 calc R
C24 C 0.8571(2) 1.1013(2) 0.79843(16) 0.0195(5) Uani 1 1 d .
H24 H 0.7873 1.0103 0.7492 0.023 Uiso 1 1 calc R
C25 C 0.7511(2) 1.0350(2) 0.98083(15) 0.0154(4) Uani 1 1 d .
C26 C 0.6534(2) 0.9720(2) 1.00257(16) 0.0205(5) Uani 1 1 d .
H26 H 0.5664 0.9600 0.9707 0.025 Uiso 1 1 calc R
C27 C 0.6829(2) 0.9274(2) 1.07021(17) 0.0233(5) Uani 1 1 d .
H27 H 0.6167 0.8852 1.0853 0.028 Uiso 1 1 calc R
C28 C 0.8090(3) 0.9441(2) 1.11583(17) 0.0261(5) Uani 1 1 d .
H28 H 0.8290 0.9128 1.1620 0.031 Uiso 1 1 calc R
C29 C 0.9058(3) 1.0060(2) 1.09496(18) 0.0283(6) Uani 1 1 d .
H29 H 0.9922 1.0170 1.1267 0.034 Uiso 1 1 calc R
C30 C 0.8778(2) 1.0524(2) 1.02788(17) 0.0231(5) Uani 1 1 d .
H30 H 0.9453 1.0960 1.0142 0.028 Uiso 1 1 calc R
C31 C 0.6622(2) 1.2054(2) 0.93631(16) 0.0172(5) Uani 1 1 d .
C32 C 0.7144(2) 1.2813(2) 1.03985(16) 0.0194(5) Uani 1 1 d .
H32 H 0.7701 1.2672 1.0867 0.023 Uiso 1 1 calc R
C33 C 0.6848(2) 1.3771(2) 1.07420(18) 0.0237(5) Uani 1 1 d .
H33 H 0.7201 1.4286 1.1446 0.028 Uiso 1 1 calc R
C34 C 0.6042(2) 1.3979(2) 1.00613(18) 0.0254(5) Uani 1 1 d .
H34 H 0.5840 1.4637 1.0300 0.031 Uiso 1 1 calc R
C35 C 0.5524(2) 1.3235(2) 0.90336(18) 0.0250(5) Uani 1 1 d .
H35 H 0.4972 1.3386 0.8570 0.030 Uiso 1 1 calc R
C36 C 0.5810(2) 1.2272(2) 0.86799(17) 0.0200(5) Uani 1 1 d .
H36 H 0.5455 1.1762 0.7975 0.024 Uiso 1 1 calc R
C37 C 0.1595(3) 0.7194(3) 0.3679(2) 0.0414(7) Uani 1 1 d .
H37A H 0.0777 0.7195 0.3605 0.062 Uiso 1 1 calc R
H37B H 0.2244 0.8028 0.3759 0.062 Uiso 1 1 calc R
H37C H 0.2012 0.7125 0.4277 0.062 Uiso 1 1 calc R
C38 C 0.1230(3) 0.6060(3) 0.2784(2) 0.0447(8) Uani 1 1 d .

loop_
_atom_site_aniso_label
_atom_site_aniso_U_11
_atom_site_aniso_U_22
_atom_site_aniso_U_33
_atom_site_aniso_U_23
_atom_site_aniso_U_13
_atom_site_aniso_U_12
Sn1 0.01852(13) 0.02233(13) 0.01447(12) 0.00564(9) 0.00961(9) 0.01256(10)
P1 0.0155(3) 0.0139(3) 0.0161(3) 0.0058(2) 0.0071(2) 0.0074(2)
P2 0.0141(3) 0.0135(3) 0.0151(3) 0.0063(2) 0.0078(2) 0.0071(2)
O1 0.0259(9) 0.0373(10) 0.0164(8) 0.0088(7) 0.0082(7) 0.0217(8)
O2 0.0256(9) 0.0487(11) 0.0351(10) 0.0247(9) 0.0184(8) 0.0272(9)
O3 0.0378(11) 0.0441(11) 0.0216(9) 0.0151(8) 0.0174(8) 0.0278(9)
O4 0.0167(8) 0.0228(8) 0.0197(8) 0.0041(7) 0.0102(7) 0.0086(7)
O5 0.0247(10) 0.0363(10) 0.0337(10) 0.0045(8) 0.0208(8) 0.0113(8)
O6 0.0280(10) 0.0244(9) 0.0295(10) -0.0029(8) 0.0149(8) 0.0069(8)
O7 0.0324(10) 0.0227(9) 0.0255(9) 0.0113(7) 0.0190(8) 0.0159(8)
O8 0.0740(16) 0.0599(14) 0.0625(14) 0.0465(12) 0.0556(13) 0.0436(12)
O9 0.0694(15) 0.0350(11) 0.0413(11) 0.0205(9) 0.0369(11) 0.0366(11)
N1 0.0217(11) 0.0195(10) 0.0201(10) 0.0058(9) 0.0107(9) 0.0085(9)
N2 0.0211(11) 0.0261(11) 0.0234(10) 0.0130(9) 0.0103(9) 0.0138(9)
N3 0.0349(13) 0.0298(12) 0.0282(11) 0.0149(10) 0.0177(10) 0.0177(10)
N4 0.0174(10) 0.0166(9) 0.0189(9) 0.0084(8) 0.0076(8) 0.0099(8)
N5 0.081(2) 0.091(2) 0.0330(15) 0.0133(16) 0.0156(15) 0.069(2)
C1 0.0186(12) 0.0265(12) 0.0176(11) 0.0093(10) 0.0079(9) 0.0135(10)
C2 0.0223(13) 0.0333(14) 0.0226(12) 0.0145(11) 0.0124(10) 0.0151(11)
C3 0.0308(15) 0.0568(18) 0.0321(14) 0.0288(14) 0.0207(12) 0.0233(14)
C4 0.0416(17) 0.073(2) 0.0225(13) 0.0220(14) 0.0200(13) 0.0394(16)
C5 0.068(2) 0.0483(18) 0.0258(15) 0.0059(13) 0.0205(15) 0.0381(17)
C6 0.0552(19) 0.0299(14) 0.0234(13) 0.0077(11) 0.0159(13) 0.0236(14)
C7 0.0173(11) 0.0140(11) 0.0174(11) 0.0055(9) 0.0059(9) 0.0079(9)
C8 0.0238(13) 0.0212(12) 0.0318(13) 0.0120(11) 0.0141(11) 0.0129(10)
C9 0.0219(13) 0.0250(13) 0.0379(15) 0.0086(12) 0.0096(11) 0.0141(11)
C10 0.0360(15) 0.0289(14) 0.0310(14) 0.0116(12) 0.0059(12) 0.0225(12)
C11 0.0541(19) 0.0368(15) 0.0370(15) 0.0262(13) 0.0235(14) 0.0301(14)
C12 0.0348(14) 0.0302(13) 0.0346(14) 0.0209(12) 0.0236(12) 0.0213(12)
C13 0.0172(12) 0.0182(11) 0.0219(12) 0.0085(10) 0.0100(10) 0.0087(10)
C14 0.0269(14) 0.0206(13) 0.0601(18) 0.0074(13) 0.0268(14) 0.0104(11)
C15 0.0268(15) 0.0192(14) 0.072(2) 0.0029(14) 0.0257(15) 0.0019(12)
C16 0.0197(13) 0.0329(15) 0.0488(17) 0.0133(13) 0.0206(13) 0.0099(12)
C17 0.0257(13) 0.0290(13) 0.0332(14) 0.0145(11) 0.0178(11) 0.0175(11)
C18 0.0235(12) 0.0192(11) 0.0202(11) 0.0089(10) 0.0103(10) 0.0112(10)
C19 0.0159(11) 0.0170(11) 0.0182(11) 0.0108(9) 0.0093(9) 0.0100(9)
C20 0.0217(12) 0.0192(11) 0.0178(11) 0.0086(9) 0.0114(10) 0.0108(10)
C21 0.0183(12) 0.0190(12) 0.0249(12) 0.0105(10) 0.0106(10) 0.0064(10)
C22 0.0211(12) 0.0258(13) 0.0318(13) 0.0182(11) 0.0183(11) 0.0125(10)
C23 0.0261(13) 0.0266(12) 0.0230(12) 0.0132(10) 0.0167(10) 0.0165(11)
C24 0.0184(12) 0.0156(11) 0.0205(11) 0.0069(9) 0.0098(10) 0.0079(9)
C25 0.0162(11) 0.0137(10) 0.0139(10) 0.0051(9) 0.0075(9) 0.0078(9)
C26 0.0178(12) 0.0209(12) 0.0220(12) 0.0094(10) 0.0106(10) 0.0105(10)
C27 0.0300(13) 0.0205(12) 0.0256(12) 0.0128(10) 0.0199(11) 0.0129(10)
C28 0.0362(14) 0.0270(13) 0.0232(12) 0.0159(11) 0.0166(11) 0.0200(11)
C29 0.0271(13) 0.0377(14) 0.0302(13) 0.0219(12) 0.0151(11) 0.0217(12)
C30 0.0199(12) 0.0291(13) 0.0259(12) 0.0162(11) 0.0141(10) 0.0140(10)
C31 0.0133(11) 0.0139(11) 0.0229(11) 0.0081(9) 0.0103(9) 0.0060(9)
C32 0.0187(12) 0.0165(11) 0.0209(11) 0.0086(9) 0.0105(10) 0.0082(9)
C33 0.0215(12) 0.0192(12) 0.0260(12) 0.0067(10) 0.0155(10) 0.0078(10)
C34 0.0238(13) 0.0158(11) 0.0392(14) 0.0107(11) 0.0200(11) 0.0121(10)
C35 0.0201(12) 0.0210(12) 0.0354(14) 0.0160(11) 0.0131(11) 0.0119(10)
C36 0.0176(11) 0.0165(11) 0.0234(12) 0.0100(9) 0.0100(10) 0.0075(9)
C37 0.0466(18) 0.0404(16) 0.0336(15) 0.0135(13) 0.0187(13) 0.0262(14)
C38 0.0464(18) 0.060(2) 0.0310(16) 0.0198(15) 0.0141(14) 0.0394(16)

loop_
_atom_type_symbol
_atom_type_description
_atom_type_scat_dispersion_real
_atom_type_scat_dispersion_imag
_atom_type_scat_source
C C 0.0033 0.0016 'International Tables Vol C Tables 4.2.6.8 and 6.1.1.4'
H H 0.0000 0.0000 'International Tables Vol C Tables 4.2.6.8 and 6.1.1.4'
N N 0.0061 0.0033 'International Tables Vol C Tables 4.2.6.8 and 6.1.1.4'
O O 0.0106 0.0060 'International Tables Vol C Tables 4.2.6.8 and 6.1.1.4'
P P 0.1023 0.0942 'International Tables Vol C Tables 4.2.6.8 and 6.1.1.4'
Sn Sn -0.6537 1.4246 'International Tables Vol C Tables 4.2.6.8 and 6.1.1.4'

loop_
_geom_angle_atom_site_label_1
_geom_angle_atom_site_label_2
_geom_angle_atom_site_label_3
_geom_angle
_geom_angle_site_symmetry_1
_geom_angle_site_symmetry_3
O1 Sn1 O1 180.000(1) 2_556 .
O1 Sn1 O7 80.79(7) 2_556 .
O1 Sn1 O7 99.21(7) . .
O1 Sn1 O7 99.21(7) 2_556 2_556
O1 Sn1 O7 80.79(7) . 2_556
O7 Sn1 O7 180.000(1) . 2_556
O1 Sn1 O4 78.79(6) 2_556 .
O1 Sn1 O4 101.21(6) . .
O7 Sn1 O4 79.17(7) . .
O7 Sn1 O4 100.83(7) 2_556 .
O1 Sn1 O4 101.21(6) 2_556 2_556
O1 Sn1 O4 78.79(6) . 2_556
O7 Sn1 O4 100.83(7) . 2_556
O7 Sn1 O4 79.17(7) 2_556 2_556
O4 Sn1 O4 180.0 . 2_556
N4 P1 C13 109.63(10) . .
N4 P1 C1 108.62(10) . .
C13 P1 C1 109.33(11) . .
N4 P1 C7 115.11(10) . .
C13 P1 C7 108.26(11) . .
C1 P1 C7 105.73(10) . .
N4 P2 C19 111.63(10) . .
N4 P2 C25 113.52(10) . .
C19 P2 C25 108.89(10) . .
N4 P2 C31 108.39(10) . .
C19 P2 C31 106.64(10) . .
C25 P2 C31 107.46(10) . .
N2 O1 Sn1 122.56(13) . .
N1 O4 Sn1 121.86(13) . .
N3 O7 Sn1 122.96(14) . .
O6 N1 O5 125.1(2) . .
O6 N1 O4 115.64(19) . .
O5 N1 O4 119.23(18) . .
O2 N2 O3 125.70(19) . .
O2 N2 O1 115.41(19) . .
O3 N2 O1 118.88(19) . .
O8 N3 O9 126.1(2) . .
O8 N3 O7 115.3(2) . .
O9 N3 O7 118.6(2) . .
P2 N4 P1 140.92(12) . .
C2 C1 C6 119.3(2) . .
C2 C1 P1 119.44(17) . .
C6 C1 P1 121.20(19) . .
C1 C2 C3 120.3(2) . .
C1 C2 H2 119.9 . .
C3 C2 H2 119.9 . .
C4 C3 C2 119.8(3) . .
C4 C3 H3 120.1 . .
C2 C3 H3 120.1 . .
C5 C4 C3 120.2(3) . .
C5 C4 H4 119.9 . .
C3 C4 H4 119.9 . .
C4 C5 C6 120.6(3) . .
C4 C5 H5 119.7 . .
C6 C5 H5 119.7 . .
C1 C6 C5 119.9(3) . .
C1 C6 H6 120.1 . .
C5 C6 H6 120.1 . .
C12 C7 C8 119.4(2) . .
C12 C7 P1 121.35(18) . .
C8 C7 P1 119.06(17) . .
C9 C8 C7 120.1(2) . .
C9 C8 H8 119.9 . .
C7 C8 H8 119.9 . .
C10 C9 C8 120.0(3) . .
C10 C9 H9 120.0 . .
C8 C9 H9 120.0 . .
C11 C10 C9 120.2(2) . .
C11 C10 H10 119.9 . .
C9 C10 H10 119.9 . .
C10 C11 C12 120.5(3) . .
C10 C11 H11 119.7 . .
C12 C11 H11 119.7 . .
C11 C12 C7 119.7(3) . .
C11 C12 H12 120.2 . .
C7 C12 H12 120.2 . .
C18 C13 C14 118.9(2) . .
C18 C13 P1 119.32(17) . .
C14 C13 P1 121.74(18) . .
C15 C14 C13 120.0(2) . .
C15 C14 H14 120.0 . .
C13 C14 H14 120.0 . .
C14 C15 C16 120.8(2) . .
C14 C15 H15 119.6 . .
C16 C15 H15 119.6 . .
C15 C16 C17 119.6(2) . .
C15 C16 H16 120.2 . .
C17 C16 H16 120.2 . .
C16 C17 C18 120.0(2) . .
C16 C17 H17 120.0 . .
C18 C17 H17 120.0 . .
C17 C18 C13 120.6(2) . .
C17 C18 H18 119.7 . .
C13 C18 H18 119.7 . .
C24 C19 C20 119.4(2) . .
C24 C19 P2 119.28(17) . .
C20 C19 P2 121.28(17) . .
C21 C20 C19 119.7(2) . .
C21 C20 H20 120.1 . .
C19 C20 H20 120.1 . .
C20 C21 C22 120.5(2) . .
C20 C21 H21 119.8 . .
C22 C21 H21 119.8 . .
C21 C22 C23 120.1(2) . .
C21 C22 H22 120.0 . .
C23 C22 H22 120.0 . .
C24 C23 C22 119.9(2) . .
C24 C23 H23 120.0 . .
C22 C23 H23 120.0 . .
C23 C24 C19 120.3(2) . .
C23 C24 H24 119.8 . .
C19 C24 H24 119.8 . .
C30 C25 C26 119.5(2) . .
C30 C25 P2 122.80(17) . .
C26 C25 P2 117.64(16) . .
C27 C26 C25 120.2(2) . .
C27 C26 H26 119.9 . .
C25 C26 H26 119.9 . .
C28 C27 C26 119.8(2) . .
C28 C27 H27 120.1 . .
C26 C27 H27 120.1 . .
C29 C28 C27 120.5(2) . .
C29 C28 H28 119.8 . .
C27 C28 H28 119.8 . .
C28 C29 C30 120.3(2) . .
C28 C29 H29 119.8 . .
C30 C29 H29 119.8 . .
C29 C30 C25 119.7(2) . .
C29 C30 H30 120.1 . .
C25 C30 H30 120.1 . .
C36 C31 C32 119.7(2) . .
C36 C31 P2 118.61(17) . .
C32 C31 P2 121.60(16) . .
C33 C32 C31 120.0(2) . .
C33 C32 H32 120.0 . .
C31 C32 H32 120.0 . .
C34 C33 C32 120.0(2) . .
C34 C33 H33 120.0 . .
C32 C33 H33 120.0 . .
C33 C34 C35 120.4(2) . .
C33 C34 H34 119.8 . .
C35 C34 H34 119.8 . .
C36 C35 C34 120.2(2) . .
C36 C35 H35 119.9 . .
C34 C35 H35 119.9 . .
C35 C36 C31 119.7(2) . .
C35 C36 H36 120.1 . .
C31 C36 H36 120.1 . .
C38 C37 H37A 109.5 . .
C38 C37 H37B 109.5 . .
H37A C37 H37B 109.5 . .
C38 C37 H37C 109.5 . .
H37A C37 H37C 109.5 . .
H37B C37 H37C 109.5 . .
N5 C38 C37 178.5(4) . .

loop_
_geom_bond_atom_site_label_1
_geom_bond_atom_site_label_2
_geom_bond_distance
_geom_bond_site_symmetry_2
Sn1 O1 2.0624(17) 2_556
Sn1 O1 2.0624(17) .
Sn1 O7 2.0706(16) .
Sn1 O7 2.0706(16) 2_556
Sn1 O4 2.0831(16) .
Sn1 O4 2.0831(16) 2_556
P1 N4 1.5780(19) .
P1 C13 1.792(2) .
P1 C1 1.798(2) .
P1 C7 1.799(2) .
P2 N4 1.5734(19) .
P2 C19 1.794(2) .
P2 C25 1.795(2) .
P2 C31 1.797(2) .
O1 N2 1.333(2) .
O2 N2 1.214(2) .
O3 N2 1.225(2) .
O4 N1 1.329(2) .
O5 N1 1.217(2) .
O6 N1 1.216(2) .
O7 N3 1.334(3) .
O8 N3 1.207(3) .
O9 N3 1.215(3) .
N5 C38 1.137(4) .
C1 C2 1.383(3) .
C1 C6 1.384(3) .
C2 C3 1.387(3) .
C2 H2 0.9500 .
C3 C4 1.376(4) .
C3 H3 0.9500 .
C4 C5 1.364(4) .
C4 H4 0.9500 .
C5 C6 1.386(4) .
C5 H5 0.9500 .
C6 H6 0.9500 .
C7 C12 1.389(3) .
C7 C8 1.393(3) .
C8 C9 1.380(3) .
C8 H8 0.9500 .
C9 C10 1.376(4) .
C9 H9 0.9500 .
C10 C11 1.371(4) .
C10 H10 0.9500 .
C11 C12 1.384(3) .
C11 H11 0.9500 .
C12 H12 0.9500 .
C13 C18 1.388(3) .
C13 C14 1.398(3) .
C14 C15 1.373(4) .
C14 H14 0.9500 .
C15 C16 1.380(4) .
C15 H15 0.9500 .
C16 C17 1.381(4) .
C16 H16 0.9500 .
C17 C18 1.382(3) .
C17 H17 0.9500 .
C18 H18 0.9500 .
C19 C24 1.392(3) .
C19 C20 1.397(3) .
C20 C21 1.375(3) .
C20 H20 0.9500 .
C21 C22 1.383(3) .
C21 H21 0.9500 .
C22 C23 1.383(3) .
C22 H22 0.9500 .
C23 C24 1.376(3) .
C23 H23 0.9500 .
C24 H24 0.9500 .
C25 C30 1.387(3) .
C25 C26 1.398(3) .
C26 C27 1.380(3) .
C26 H26 0.9500 .
C27 C28 1.380(3) .
C27 H27 0.9500 .
C28 C29 1.376(4) .
C28 H28 0.9500 .
C29 C30 1.386(3) .
C29 H29 0.9500 .
C30 H30 0.9500 .
C31 C36 1.395(3) .
C31 C32 1.396(3) .
C32 C33 1.383(3) .
C32 H32 0.9500 .
C33 C34 1.380(3) .
C33 H33 0.9500 .
C34 C35 1.385(3) .
C34 H34 0.9500 .
C35 C36 1.384(3) .
C35 H35 0.9500 .
C36 H36 0.9500 .
C37 C38 1.451(4) .
C37 H37A 0.9800 .
C37 H37B 0.9800 .
C37 H37C 0.9800 .
